data_2228076
loop_
_publ_author_name
'Shao, Zhi-Dong'
'Zhang, Yu-Qi'
'Wu, Shu-Li'
'Liang, Yun-Xiao'

_publ_section_title
;
 A novel inorganic--organic hybrid borate,
 poly{[Na~2~(C~4~H~2~O~4~)(H~3~BO~3~)(H~2~O)~4~]&#x00B7;H~3~BO~3~}
;
_journal_coeditor_code WM2409
_journal_issue 11
_journal_name_full 'Acta Crystallographica Section E'
_journal_page_first m1460
_journal_page_last m1461
_journal_paper_doi 10.1107/S1600536810041358
_journal_volume 66
_journal_year 2010
_chemical_formula_iupac '[Na2 (C4 H2 O4) (H3 B O3) (H2 O)4], H3 B O3'
_chemical_formula_moiety 'H3 B1 O3, Na(C4 H2 O4) 4(H2 O) (H3 B1 O3)'
_chemical_formula_sum 'C4 H16 B2 Na2 O14'
_chemical_formula_weight 355.77
_chemical_name_systematic
;
<i>catena</i>-Poly[[[di-\m-aqua-\m-fumarato-\m-(boric
acid)-disodium]-di-\m-aqua] boric acid monosolvate]
;
_space_group_IT_number 62
_symmetry_cell_setting orthorhombic
_symmetry_space_group_name_Hall '-P 2ac 2n'
_symmetry_space_group_name_H-M 'P n m a'
_atom_sites_solution_hydrogens geom
_atom_sites_solution_primary direct
_atom_sites_solution_secondary difmap
_audit_creation_method SHELXL-97
_cell_angle_alpha 90.00
_cell_angle_beta 90.00
_cell_angle_gamma 90.00
_cell_formula_units_Z 4
_cell_length_a 14.116(3)
_cell_length_b 6.9347(14)
_cell_length_c 14.997(3)
_cell_measurement_reflns_used 10305
_cell_measurement_temperature 295(2)
_cell_measurement_theta_max 27.42
_cell_measurement_theta_min 3.08
_cell_volume 1468.1(5)
_computing_cell_refinement 'RAPID-AUTO (Rigaku, 1998)'
_computing_data_collection 'RAPID-AUTO (Rigaku, 1998)'
_computing_data_reduction 'Crystal Structure (Rigaku/MSC, 2002)'
_computing_molecular_graphics 'ORTEPII (Johnson, 1976) and DIAMOND (Brandenburg & Putz, 2008)'
_computing_publication_material 'SHELXL97 (Sheldrick, 2008)'
_computing_structure_refinement 'SHELXL97 (Sheldrick, 2008)'
_computing_structure_solution 'SHELXS97 (Sheldrick, 2008)'
_diffrn_ambient_temperature 295(2)
_diffrn_measured_fraction_theta_full 0.998
_diffrn_measured_fraction_theta_max 0.998
_diffrn_measurement_device_type 'Rigaku R-AXIS RAPID'
_diffrn_measurement_method '\w scans'
_diffrn_radiation_monochromator graphite
_diffrn_radiation_source 'fine-focus sealed tube'
_diffrn_radiation_type MoK\a
_diffrn_radiation_wavelength 0.71073
_diffrn_reflns_av_R_equivalents 0.0231
_diffrn_reflns_av_sigmaI/netI 0.0130
_diffrn_reflns_limit_h_max 18
_diffrn_reflns_limit_h_min -18
_diffrn_reflns_limit_k_max 8
_diffrn_reflns_limit_k_min -8
_diffrn_reflns_limit_l_max 19
_diffrn_reflns_limit_l_min -19
_diffrn_reflns_number 13772
_diffrn_reflns_theta_full 27.42
_diffrn_reflns_theta_max 27.42
_diffrn_reflns_theta_min 3.08
_diffrn_standards_number 0
_exptl_absorpt_coefficient_mu 0.206
_exptl_absorpt_correction_T_max 0.9503
_exptl_absorpt_correction_T_min 0.9240
_exptl_absorpt_correction_type multi-scan
_exptl_absorpt_process_details '(ABSCOR; Higashi, 1995)'
_exptl_crystal_colour colorless
_exptl_crystal_density_diffrn 1.610
_exptl_crystal_density_method 'not measured'
_exptl_crystal_description block
_exptl_crystal_F_000 736
_exptl_crystal_size_max 0.39
_exptl_crystal_size_mid 0.26
_exptl_crystal_size_min 0.25
_refine_diff_density_max 0.481
_refine_diff_density_min -0.234
_refine_ls_extinction_method none
_refine_ls_goodness_of_fit_ref 1.101
_refine_ls_hydrogen_treatment constr
_refine_ls_matrix_type full
_refine_ls_number_parameters 127
_refine_ls_number_reflns 1806
_refine_ls_number_restraints 0
_refine_ls_restrained_S_all 1.101
_refine_ls_R_factor_all 0.0446
_refine_ls_R_factor_gt 0.0357
_refine_ls_shift/su_max 0.001
_refine_ls_shift/su_mean 0.000
_refine_ls_structure_factor_coef Fsqd
_refine_ls_weighting_details 'calc w=1/[\s^2^(Fo^2^)+(0.0595P)^2^+0.2607P] where P=(Fo^2^+2Fc^2^)/3'
_refine_ls_weighting_scheme calc
_refine_ls_wR_factor_gt 0.0949
_refine_ls_wR_factor_ref 0.1028
_reflns_number_gt 1460
_reflns_number_total 1806
_reflns_threshold_expression I>2\s(I)
_cod_data_source_file wm2409.cif
_cod_data_source_block I
_cod_database_code 2228076
_cod_database_fobs_code 2228076

loop_
_symmetry_equiv_pos_as_xyz
'x, y, z'
'-x+1/2, -y, z+1/2'
'x+1/2, -y+1/2, -z+1/2'
'-x, y+1/2, -z'
'-x, -y, -z'
'x-1/2, y, -z-1/2'
'-x-1/2, y-1/2, z-1/2'
'x, -y-1/2, z'

loop_
_atom_site_type_symbol
_atom_site_label
_atom_site_fract_x
_atom_site_fract_y
_atom_site_fract_z
_atom_site_U_iso_or_equiv
_atom_site_adp_type
_atom_site_calc_flag
_atom_site_refinement_flags
_atom_site_occupancy
_atom_site_disorder_assembly
_atom_site_disorder_group
Na Na1 0.62506(5) 0.2500 0.69475(5) 0.0291(2) Uani d S 1 . .
Na Na2 0.37214(5) 0.2500 0.74696(5) 0.0329(2) Uani d S 1 . .
B B1 0.54673(15) 0.2500 0.91475(15) 0.0306(5) Uani d S 1 . .
B B2 0.34246(15) 0.2500 1.10354(14) 0.0272(4) Uani d S 1 . .
C C1 0.58145(12) 0.2500 0.48138(12) 0.0239(4) Uani d S 1 . .
C C2 0.48259(12) 0.2500 0.51652(12) 0.0285(4) Uani d S 1 . .
H H2A 0.4753 0.2500 0.5795 0.034 Uiso calc SR 1 . .
C C3 0.40513(13) 0.2500 0.46889(13) 0.0315(4) Uani d S 1 . .
H H3A 0.4111 0.2500 0.4058 0.038 Uiso calc SR 1 . .
C C4 0.30740(12) 0.2500 0.50783(13) 0.0269(4) Uani d S 1 . .
O O1 0.64692(9) 0.2500 0.53758(9) 0.0352(4) Uani d S 1 . .
O O2 0.59437(9) 0.2500 0.39758(8) 0.0287(3) Uani d S 1 . .
O O3 0.24072(9) 0.2500 0.45118(9) 0.0367(4) Uani d S 1 . .
O O4 0.29720(9) 0.2500 0.59059(9) 0.0374(4) Uani d S 1 . .
O O5 0.61770(9) 0.2500 0.85300(10) 0.0401(4) Uani d S 1 . .
H H5A 0.6759 0.2500 0.8732 0.050 Uiso d S 1 . .
O O6 0.45594(10) 0.2500 0.88318(10) 0.0481(5) Uani d S 1 . .
H H6A 0.4145 0.2500 0.9289 0.050 Uiso d S 1 . .
O O7 0.56202(8) 0.2500 1.00406(9) 0.0402(4) Uani d S 1 . .
H H7A 0.6218 0.2500 1.0174 0.050 Uiso d S 1 . .
O O8 0.32662(9) 0.2500 1.01491(10) 0.0423(4) Uani d S 1 . .
H H8A 0.2683 0.2500 0.9977 0.050 Uiso d S 1 . .
O O9 0.27009(9) 0.2500 1.16470(9) 0.0315(3) Uani d S 1 . .
H H9A 0.2178 0.2500 1.1379 0.047 Uiso calc SR 1 . .
O O10 0.43302(9) 0.2500 1.13675(9) 0.0366(4) Uani d S 1 . .
H H10A 0.4719 0.2500 1.0943 0.055 Uiso calc SR 1 . .
O O11 0.49721(7) 0.01436(15) 0.71463(6) 0.0354(3) Uani d . 1 . .
H H11B 0.4694 -0.0581 0.6800 0.050 Uiso d . 1 . .
H H11A 0.5038 -0.0341 0.7696 0.050 Uiso d . 1 . .
O O12 0.75426(7) 0.02208(15) 0.69870(6) 0.0358(3) Uani d . 1 . .
H H12B 0.7608 -0.0362 0.6419 0.050 Uiso d . 1 . .
H H12A 0.7415 -0.0522 0.7374 0.050 Uiso d . 1 . .

loop_
_atom_site_aniso_label
_atom_site_aniso_U_11
_atom_site_aniso_U_22
_atom_site_aniso_U_33
_atom_site_aniso_U_12
_atom_site_aniso_U_13
_atom_site_aniso_U_23
Na1 0.0239(4) 0.0398(4) 0.0238(4) 0.000 -0.0013(3) 0.000
Na2 0.0238(4) 0.0429(5) 0.0321(5) 0.000 -0.0002(3) 0.000
B1 0.0218(10) 0.0481(13) 0.0219(10) 0.000 -0.0013(8) 0.000
B2 0.0218(9) 0.0366(11) 0.0231(10) 0.000 -0.0009(8) 0.000
C1 0.0207(8) 0.0298(9) 0.0211(8) 0.000 -0.0003(6) 0.000
C2 0.0206(8) 0.0431(10) 0.0218(9) 0.000 0.0024(7) 0.000
C3 0.0213(8) 0.0503(12) 0.0230(9) 0.000 0.0040(7) 0.000
C4 0.0175(8) 0.0367(10) 0.0266(9) 0.000 0.0022(7) 0.000
O1 0.0185(6) 0.0632(10) 0.0239(7) 0.000 -0.0020(5) 0.000
O2 0.0210(6) 0.0441(8) 0.0210(6) 0.000 -0.0005(5) 0.000
O3 0.0186(6) 0.0645(10) 0.0270(7) 0.000 0.0007(5) 0.000
O4 0.0231(7) 0.0661(10) 0.0231(7) 0.000 0.0019(5) 0.000
O5 0.0186(6) 0.0795(11) 0.0223(7) 0.000 -0.0008(5) 0.000
O6 0.0194(7) 0.1019(14) 0.0229(7) 0.000 -0.0010(5) 0.000
O7 0.0175(6) 0.0822(12) 0.0208(7) 0.000 -0.0013(5) 0.000
O8 0.0172(6) 0.0852(11) 0.0243(7) 0.000 -0.0002(5) 0.000
O9 0.0206(6) 0.0504(8) 0.0235(7) 0.000 -0.0002(5) 0.000
O10 0.0206(6) 0.0642(10) 0.0248(7) 0.000 -0.0012(5) 0.000
O11 0.0378(5) 0.0379(5) 0.0303(5) -0.0042(4) -0.0043(4) -0.0039(4)
O12 0.0384(5) 0.0371(5) 0.0318(5) -0.0006(4) 0.0005(4) 0.0004(4)

loop_
_atom_type_symbol
_atom_type_description
_atom_type_scat_dispersion_real
_atom_type_scat_dispersion_imag
_atom_type_scat_source
C C 0.0033 0.0016 'International Tables Vol C Tables 4.2.6.8 and 6.1.1.4'
H H 0.0000 0.0000 'International Tables Vol C Tables 4.2.6.8 and 6.1.1.4'
B B 0.0013 0.0007 'International Tables Vol C Tables 4.2.6.8 and 6.1.1.4'
O O 0.0106 0.0060 'International Tables Vol C Tables 4.2.6.8 and 6.1.1.4'
Na Na 0.0362 0.0249 'International Tables Vol C Tables 4.2.6.8 and 6.1.1.4'

loop_
_geom_angle_atom_site_label_1
_geom_angle_atom_site_label_2
_geom_angle_atom_site_label_3
_geom_angle_site_symmetry_1
_geom_angle_site_symmetry_3
_geom_angle
_geom_angle_publ_flag
O5 Na1 O1 . . 175.05(6) ?
O5 Na1 O12 . 8_565 90.49(4) ?
O1 Na1 O12 . 8_565 85.77(4) ?
O5 Na1 O12 . . 90.49(4) ?
O1 Na1 O12 . . 85.77(4) ?
O12 Na1 O12 8_565 . 81.80(5) ?
O5 Na1 O11 . . 81.16(4) ?
O1 Na1 O11 . . 102.48(4) ?
O12 Na1 O11 8_565 . 171.52(5) ?
O12 Na1 O11 . . 96.70(4) ?
O5 Na1 O11 . 8_565 81.16(4) ?
O1 Na1 O11 . 8_565 102.48(4) ?
O12 Na1 O11 8_565 8_565 96.70(4) ?
O12 Na1 O11 . 8_565 171.52(5) ?
O11 Na1 O11 . 8_565 83.55(5) ?
O6 Na2 O12 . 6_557 93.03(4) ?
O6 Na2 O12 . 3_456 93.03(4) ?
O12 Na2 O12 6_557 3_456 80.93(5) ?
O6 Na2 O11 . 8_565 79.08(4) ?
O12 Na2 O11 6_557 8_565 171.82(5) ?
O12 Na2 O11 3_456 8_565 97.21(4) ?
O6 Na2 O11 . . 79.08(4) ?
O12 Na2 O11 6_557 . 97.21(4) ?
O12 Na2 O11 3_456 . 171.82(5) ?
O11 Na2 O11 8_565 . 83.50(5) ?
O6 Na2 O4 . . 174.20(6) ?
O12 Na2 O4 6_557 . 91.38(4) ?
O12 Na2 O4 3_456 . 91.38(4) ?
O11 Na2 O4 8_565 . 96.64(4) ?
O11 Na2 O4 . . 96.64(4) ?
O7 B1 O5 . . 123.60(18) y
O7 B1 O6 . . 119.43(18) y
O5 B1 O6 . . 116.97(18) y
O8 B2 O10 . . 120.84(18) y
O8 B2 O9 . . 122.36(17) y
O10 B2 O9 . . 116.80(17) y
O1 C1 O2 . . 124.12(17) ?
O1 C1 C2 . . 116.94(17) ?
O2 C1 C2 . . 118.94(16) ?
C3 C2 C1 . . 126.15(18) ?
C3 C2 H2A . . 116.9 ?
C1 C2 H2A . . 116.9 ?
C2 C3 C4 . . 123.90(18) ?
C2 C3 H3A . . 118.1 ?
C4 C3 H3A . . 118.1 ?
O4 C4 O3 . . 125.46(16) ?
O4 C4 C3 . . 119.56(16) ?
O3 C4 C3 . . 114.98(16) ?
C1 O1 Na1 . . 124.91(12) ?
C4 O4 Na2 . . 149.11(12) ?
B1 O5 Na1 . . 135.26(12) ?
B1 O5 H5A . . 117.0 ?
Na1 O5 H5A . . 107.7 ?
B1 O6 Na2 . . 140.35(13) ?
B1 O6 H6A . . 110.2 ?
Na2 O6 H6A . . 109.5 ?
B1 O7 H7A . . 112.5 ?
B2 O8 H8A . . 117.0 ?
B2 O9 H9A . . 109.5 ?
B2 O10 H10A . . 109.5 ?
Na1 O11 Na2 . . 96.30(4) ?
Na1 O11 H11B . . 133.0 ?
Na2 O11 H11B . . 100.9 ?
Na1 O11 H11A . . 106.6 ?
Na2 O11 H11A . . 98.2 ?
H11B O11 H11A . . 113.7 ?
Na1 O12 Na2 . 6_657 95.71(4) ?
Na1 O12 H12B . . 109.3 ?
Na2 O12 H12B 6_657 . 120.7 ?
Na1 O12 H12A . . 105.7 ?
Na2 O12 H12A 6_657 . 109.3 ?
H12B O12 H12A . . 113.7 ?

loop_
_geom_bond_atom_site_label_1
_geom_bond_atom_site_label_2
_geom_bond_site_symmetry_2
_geom_bond_distance
_geom_bond_publ_flag
Na1 O5 . 2.3756(17) y
Na1 O1 . 2.3771(17) y
Na1 O12 8_565 2.4140(12) ?
Na1 O12 . 2.4140(12) y
Na1 O11 . 2.4529(12) y
Na1 O11 8_565 2.4529(12) ?
Na1 Na2 6_657 3.5955(12) ?
Na1 Na2 . 3.6552(12) ?
Na2 O6 . 2.3606(16) y
Na2 O12 6_557 2.4353(12) y
Na2 O12 3_456 2.4353(12) ?
Na2 O11 8_565 2.4541(12) ?
Na2 O11 . 2.4541(12) y
Na2 O4 . 2.5727(17) y
Na2 Na1 6_557 3.5955(12) ?
B1 O7 . 1.357(3) y
B1 O5 . 1.364(3) y
B1 O6 . 1.366(3) y
B2 O8 . 1.348(3) y
B2 O10 . 1.372(2) y
B2 O9 . 1.373(2) y
C1 O1 . 1.251(2) ?
C1 O2 . 1.270(2) ?
C1 C2 . 1.492(2) ?
C2 C3 . 1.306(3) ?
C2 H2A . 0.9500 ?
C3 C4 . 1.498(2) ?
C3 H3A . 0.9500 ?
C4 O4 . 1.250(2) ?
C4 O3 . 1.268(2) ?
O5 H5A . 0.8756 ?
O6 H6A . 0.9013 ?
O7 H7A . 0.8673 ?
O8 H8A . 0.8627 ?
O9 H9A . 0.8400 ?
O10 H10A . 0.8400 ?
O11 H11B . 0.8224 ?
O11 H11A . 0.8951 ?
O12 Na2 6_657 2.4353(12) ?
O12 H12B . 0.9473 ?
O12 H12A . 0.7967 ?

loop_
_geom_hbond_atom_site_label_D
_geom_hbond_atom_site_label_H
_geom_hbond_atom_site_label_A
_geom_hbond_site_symmetry_A
_geom_hbond_distance_DH
_geom_hbond_distance_HA
_geom_hbond_distance_DA
_geom_hbond_angle_DHA
O6 H6A O8 . 0.90 1.79 2.690(2) 176.6
O10 H10A O7 . 0.84 1.86 2.6973(19) 177.5
O5 H5A O4 6_657 0.88 1.80 2.6713(19) 177.4
O7 H7A O3 6_657 0.87 1.74 2.6104(18) 177.7
O12 H12B O3 5_656 0.95 2.04 2.9355(15) 157.8
O12 H12A O9 5_657 0.80 2.02 2.8063(14) 171.5
O11 H11B O2 5_656 0.82 1.98 2.8042(14) 175.5
O11 H11A O10 5_657 0.90 2.24 3.0494(15) 150.5
O8 H8A O1 6_557 0.86 1.79 2.6559(19) 179.8
O9 H9A O2 6_557 0.84 1.82 2.6504(19) 168.3
